data_7226092
loop_
_publ_author_name
'Zhang, Xiutang'
'Fan, Liming'
'Fan, Weiliu'
'Li, Bin'
'Liu, Guangzeng'
'Liu, Xinzheng'
'Zhao, Xian'

_publ_section_title
;
 Structural diversity, luminescence and photocatalytic properties of six
 coordination polymers based on designed bifunctional
 2-(imidazol-1-yl)terephthalic acid
;
_journal_issue 36
_journal_name_full CrystEngComm
_journal_page_first 6914
_journal_paper_doi 10.1039/C6CE01296E
_journal_volume 18
_journal_year 2016
_chemical_formula_sum 'C22 H14 Mn2 N4 O9'
_chemical_formula_weight 588.25
_chemical_name_systematic
; 
 ? 
;
_space_group_IT_number 60
_symmetry_cell_setting orthorhombic
_symmetry_space_group_name_Hall '-P 2n 2ab'
_symmetry_space_group_name_H-M 'P b c n'
_atom_sites_solution_hydrogens geom
_atom_sites_solution_primary direct
_atom_sites_solution_secondary difmap
_audit_creation_method SHELXL-97
_audit_update_record
;
2016-05-16 deposited with the CCDC.
2016-08-01 downloaded from the CCDC.
;
_cell_angle_alpha 90.00
_cell_angle_beta 90.00
_cell_angle_gamma 90.00
_cell_formula_units_Z 4
_cell_length_a 17.3409(6)
_cell_length_b 7.7719(3)
_cell_length_c 15.5112(6)
_cell_measurement_reflns_used 9965
_cell_measurement_temperature 296(2)
_cell_measurement_theta_max 27.54
_cell_measurement_theta_min 3.16
_cell_volume 2090.47(14)
_computing_cell_refinement 'Bruker SMART'
_computing_data_collection 'Bruker SMART'
_computing_data_reduction 'Bruker SAINT'
_computing_molecular_graphics 'Bruker SHELXTL'
_computing_publication_material 'Bruker SHELXTL'
_computing_structure_refinement 'SHELXL-97 (Sheldrick, 1997)'
_computing_structure_solution 'SHELXS-97 (Sheldrick, 1990)'
_diffrn_ambient_temperature 296(2)
_diffrn_measured_fraction_theta_full 0.998
_diffrn_measured_fraction_theta_max 0.998
_diffrn_measurement_device_type 'CCD area detector'
_diffrn_measurement_method 'phi and omega scans'
_diffrn_radiation_monochromator graphite
_diffrn_radiation_source 'fine-focus sealed tube'
_diffrn_radiation_type MoK\a
_diffrn_radiation_wavelength 0.71073
_diffrn_reflns_av_R_equivalents 0.1427
_diffrn_reflns_av_sigmaI/netI 0.0393
_diffrn_reflns_limit_h_max 20
_diffrn_reflns_limit_h_min -20
_diffrn_reflns_limit_k_max 9
_diffrn_reflns_limit_k_min -9
_diffrn_reflns_limit_l_max 18
_diffrn_reflns_limit_l_min -18
_diffrn_reflns_number 25123
_diffrn_reflns_theta_full 25.00
_diffrn_reflns_theta_max 25.00
_diffrn_reflns_theta_min 3.16
_diffrn_standards_number 0
_exptl_absorpt_coefficient_mu 1.277
_exptl_absorpt_correction_T_max 0.794
_exptl_absorpt_correction_T_min 0.563
_exptl_absorpt_correction_type multi-scan
_exptl_absorpt_process_details '(SADABS; Bruker, 2001)'
_exptl_crystal_colour colorless
_exptl_crystal_density_diffrn 1.869
_exptl_crystal_density_method 'not measured'
_exptl_crystal_description block
_exptl_crystal_F_000 1184
_exptl_crystal_size_max 0.458
_exptl_crystal_size_mid 0.432
_exptl_crystal_size_min 0.181
_refine_diff_density_max 1.696
_refine_diff_density_min -0.785
_refine_diff_density_rms 0.133
_refine_ls_extinction_coef 0.007(2)
_refine_ls_extinction_expression Fc^*^=kFc[1+0.001xFc^2^\l^3^/sin(2\q)]^-1/4^
_refine_ls_extinction_method SHELXL
_refine_ls_goodness_of_fit_ref 1.116
_refine_ls_hydrogen_treatment mixed
_refine_ls_matrix_type full
_refine_ls_number_parameters 169
_refine_ls_number_reflns 1846
_refine_ls_number_restraints 0
_refine_ls_restrained_S_all 1.116
_refine_ls_R_factor_all 0.0540
_refine_ls_R_factor_gt 0.0531
_refine_ls_shift/su_max 0.001
_refine_ls_shift/su_mean 0.000
_refine_ls_structure_factor_coef Fsqd
_refine_ls_weighting_details 'calc w=1/[\s^2^(Fo^2^)+(0.1133P)^2^+3.1408P] where P=(Fo^2^+2Fc^2^)/3'
_refine_ls_weighting_scheme calc
_refine_ls_wR_factor_gt 0.1665
_refine_ls_wR_factor_ref 0.1679
_reflns_number_gt 1783
_reflns_number_total 1846
_reflns_threshold_expression >2sigma(I)
_cod_data_source_file c6ce01296e2.cif
_cod_data_source_block 2
_cod_depositor_comments
;
The following automatic conversions were performed:

'_symmetry_cell_setting' value 'Orthorhombic' changed to
'orthorhombic' according to
/usr/data/users/saulius/crontab/automatic-downloads/rss-feeds/RSC/lib/dictionaries/cif_core.dic
dictionary named 'cif_core.dic' version 2.4.2 from 2011-04-26.

Automatic conversion script
Id: cif_fix_values 4268 2015-11-12 08:31:59Z antanas 

 Adding full bibliography for 7226091--7226096.cif.
;
_cod_original_sg_symbol_H-M Pbcn
_cod_database_code 7226092

loop_
_symmetry_equiv_pos_as_xyz
'x, y, z'
'-x+1/2, -y+1/2, z+1/2'
'-x, y, -z+1/2'
'x+1/2, -y+1/2, -z'
'-x, -y, -z'
'x-1/2, y-1/2, -z-1/2'
'x, -y, z-1/2'
'-x-1/2, y-1/2, z'

loop_
_atom_site_label
_atom_site_type_symbol
_atom_site_fract_x
_atom_site_fract_y
_atom_site_fract_z
_atom_site_U_iso_or_equiv
_atom_site_adp_type
_atom_site_occupancy
_atom_site_symmetry_multiplicity
_atom_site_calc_flag
_atom_site_refinement_flags
C1 C 0.7467(2) 0.6931(6) 0.8948(3) 0.0406(10) Uani 1 1 d .
H1 H 0.7645 0.7323 0.9479 0.049 Uiso 1 1 calc R
C2 C 0.6725(2) 0.6101(5) 0.7896(3) 0.0342(8) Uani 1 1 d .
H2 H 0.6287 0.5819 0.7580 0.041 Uiso 1 1 calc R
N2 N 0.7430(2) 0.6009(4) 0.7595(2) 0.0340(7) Uani 1 1 d .
C4 C 0.6029(2) 0.6980(5) 0.9219(2) 0.0294(8) Uani 1 1 d .
C5 C 0.5406(2) 0.7756(5) 0.8810(3) 0.0350(9) Uani 1 1 d .
H5 H 0.5435 0.8042 0.8228 0.042 Uiso 1 1 calc R
C6 C 0.4736(2) 0.8103(5) 0.9280(3) 0.0347(9) Uani 1 1 d .
C7 C 0.4700(2) 0.7676(5) 1.0141(3) 0.0374(9) Uani 1 1 d .
H7 H 0.4250 0.7878 1.0450 0.045 Uiso 1 1 calc R
C8 C 0.5328(2) 0.6953(5) 1.0546(3) 0.0350(9) Uani 1 1 d .
H8 H 0.5300 0.6689 1.1130 0.042 Uiso 1 1 calc R
C9 C 0.6002(2) 0.6611(4) 1.0093(2) 0.0298(8) Uani 1 1 d .
C10 C 0.6650(2) 0.5878(4) 1.0616(2) 0.0278(8) Uani 1 1 d .
C11 C 0.4068(2) 0.9029(5) 0.8859(3) 0.0385(10) Uani 1 1 d .
Mn1 Mn 0.27813(3) 1.06752(6) 0.86186(3) 0.0139(3) Uani 1 1 d .
N1 N 0.67118(19) 0.6651(5) 0.87161(19) 0.0315(8) Uani 1 1 d .
C3 C 0.7898(2) 0.6525(6) 0.8255(3) 0.0404(10) Uani 1 1 d .
H3 H 0.8433 0.6586 0.8230 0.049 Uiso 1 1 calc R
O1 O 0.69386(18) 0.6778(4) 1.12164(18) 0.0375(7) Uani 1 1 d .
O2 O 0.68875(18) 0.4390(3) 1.0487(2) 0.0372(7) Uani 1 1 d .
O3 O 0.35280(17) 0.9490(4) 0.9353(2) 0.0475(9) Uani 1 1 d .
O4 O 0.4071(2) 0.9351(5) 0.8082(3) 0.0651(11) Uani 1 1 d .
O5 O 0.5000 0.2095(14) 0.7500 0.167(5) Uani 1 2 d S

loop_
_atom_site_aniso_label
_atom_site_aniso_U_11
_atom_site_aniso_U_22
_atom_site_aniso_U_33
_atom_site_aniso_U_23
_atom_site_aniso_U_13
_atom_site_aniso_U_12
C1 0.032(2) 0.056(3) 0.034(2) -0.0048(17) -0.0009(17) -0.007(2)
C2 0.031(2) 0.041(2) 0.0310(19) -0.0036(16) -0.0006(16) 0.0016(17)
N2 0.0316(17) 0.0358(16) 0.0346(17) -0.0019(14) 0.0022(15) -0.0009(14)
C4 0.0252(17) 0.0288(18) 0.0344(19) -0.0019(14) -0.0005(14) 0.0018(14)
C5 0.033(2) 0.038(2) 0.0336(19) -0.0004(16) -0.0043(16) 0.0033(16)
C6 0.0299(19) 0.032(2) 0.042(2) -0.0037(15) -0.0052(15) 0.0048(16)
C7 0.027(2) 0.040(2) 0.045(2) -0.0008(18) 0.0047(16) 0.0039(16)
C8 0.0330(19) 0.040(2) 0.0322(19) 0.0016(15) 0.0024(15) 0.0006(16)
C9 0.0272(18) 0.0257(17) 0.037(2) -0.0020(15) -0.0009(14) 0.0012(14)
C10 0.0253(19) 0.0275(18) 0.030(2) 0.0028(14) 0.0008(15) -0.0039(14)
C11 0.029(2) 0.031(2) 0.056(3) -0.0041(19) -0.009(2) 0.0008(16)
Mn1 0.0118(4) 0.0154(4) 0.0145(4) 0.00276(15) -0.00120(15) 0.00089(15)
N1 0.0295(18) 0.0360(18) 0.0291(17) -0.0009(12) -0.0003(12) 0.0015(14)
C3 0.0271(19) 0.056(3) 0.038(2) -0.006(2) -0.0005(16) -0.0045(18)
O1 0.0437(17) 0.0316(15) 0.0372(15) -0.0013(11) -0.0096(13) 0.0006(13)
O2 0.0353(16) 0.0286(15) 0.0478(17) -0.0028(11) -0.0079(14) 0.0050(10)
O3 0.0291(15) 0.0410(17) 0.072(2) 0.0096(14) 0.0014(15) 0.0079(11)
O4 0.062(2) 0.082(3) 0.051(2) -0.0001(17) -0.0201(18) 0.0268(18)
O5 0.258(14) 0.133(8) 0.111(7) 0.000 0.087(9) 0.000

loop_
_atom_type_symbol
_atom_type_description
_atom_type_scat_dispersion_real
_atom_type_scat_dispersion_imag
_atom_type_scat_source
C C 0.0033 0.0016 'International Tables Vol C Tables 4.2.6.8 and 6.1.1.4'
H H 0.0000 0.0000 'International Tables Vol C Tables 4.2.6.8 and 6.1.1.4'
N N 0.0061 0.0033 'International Tables Vol C Tables 4.2.6.8 and 6.1.1.4'
O O 0.0106 0.0060 'International Tables Vol C Tables 4.2.6.8 and 6.1.1.4'
Mn Mn 0.3368 0.7283 'International Tables Vol C Tables 4.2.6.8 and 6.1.1.4'

loop_
_geom_angle_atom_site_label_1
_geom_angle_atom_site_label_2
_geom_angle_atom_site_label_3
_geom_angle
_geom_angle_site_symmetry_1
_geom_angle_site_symmetry_3
C3 C1 N1 106.4(4) . .
C3 C1 H1 126.8 . .
N1 C1 H1 126.8 . .
N2 C2 N1 111.7(3) . .
N2 C2 H2 124.1 . .
N1 C2 H2 124.1 . .
C2 N2 C3 105.7(3) . .
C2 N2 Mn1 128.9(3) . 6_657
C3 N2 Mn1 124.4(3) . 6_657
C9 C4 C5 120.7(4) . .
C9 C4 N1 121.3(3) . .
C5 C4 N1 117.9(3) . .
C4 C5 C6 119.4(4) . .
C4 C5 H5 120.3 . .
C6 C5 H5 120.3 . .
C7 C6 C5 119.8(4) . .
C7 C6 C11 119.8(4) . .
C5 C6 C11 120.2(4) . .
C8 C7 C6 120.3(4) . .
C8 C7 H7 119.9 . .
C6 C7 H7 119.9 . .
C7 C8 C9 120.9(4) . .
C7 C8 H8 119.6 . .
C9 C8 H8 119.6 . .
C4 C9 C8 118.9(3) . .
C4 C9 C10 125.7(3) . .
C8 C9 C10 115.5(3) . .
O2 C10 O1 120.1(3) . .
O2 C10 C9 120.9(3) . .
O1 C10 C9 118.9(3) . .
O2 C10 Mn1 52.42(19) . 4_567
O1 C10 Mn1 67.8(2) . 4_567
C9 C10 Mn1 173.1(3) . 4_567
O4 C11 O3 122.7(4) . .
O4 C11 C6 121.1(4) . .
O3 C11 C6 116.3(4) . .
O3 Mn1 N2 144.37(15) . 6_567
O3 Mn1 O1 102.99(12) . 5_677
N2 Mn1 O1 93.70(13) 6_567 5_677
O3 Mn1 O2 95.37(14) . 4_467
N2 Mn1 O2 113.89(14) 6_567 4_467
O1 Mn1 O2 96.69(11) 5_677 4_467
O3 Mn1 O1 88.11(12) . 4_467
N2 Mn1 O1 91.03(12) 6_567 4_467
O1 Mn1 O1 152.92(10) 5_677 4_467
O2 Mn1 O1 57.29(10) 4_467 4_467
O3 Mn1 C10 90.86(12) . 4_467
N2 Mn1 C10 105.18(13) 6_567 4_467
O1 Mn1 C10 124.82(12) 5_677 4_467
O2 Mn1 C10 28.28(10) 4_467 4_467
O1 Mn1 C10 29.06(11) 4_467 4_467
C2 N1 C1 106.4(3) . .
C2 N1 C4 125.7(3) . .
C1 N1 C4 127.8(3) . .
C1 C3 N2 109.7(4) . .
C1 C3 H3 125.1 . .
N2 C3 H3 125.1 . .
C10 O1 Mn1 135.8(2) . 5_677
C10 O1 Mn1 83.1(2) . 4_567
Mn1 O1 Mn1 127.17(14) 5_677 4_567
C10 O2 Mn1 99.3(2) . 4_567
C11 O3 Mn1 105.8(3) . .

loop_
_geom_bond_atom_site_label_1
_geom_bond_atom_site_label_2
_geom_bond_distance
_geom_bond_site_symmetry_2
C1 C3 1.347(6) .
C1 N1 1.375(5) .
C1 H1 0.9300 .
C2 N2 1.312(5) .
C2 N1 1.343(5) .
C2 H2 0.9300 .
N2 C3 1.367(6) .
N2 Mn1 1.995(3) 6_657
C4 C9 1.386(6) .
C4 C5 1.391(5) .
C4 N1 1.441(5) .
C5 C6 1.397(6) .
C5 H5 0.9300 .
C6 C7 1.378(6) .
C6 C11 1.512(6) .
C7 C8 1.376(5) .
C7 H7 0.9300 .
C8 C9 1.390(5) .
C8 H8 0.9300 .
C9 C10 1.499(5) .
C10 O2 1.244(4) .
C10 O1 1.267(5) .
C10 Mn1 2.591(4) 4_567
C11 O4 1.232(6) .
C11 O3 1.262(6) .
Mn1 O3 1.955(3) .
Mn1 N2 1.995(3) 6_567
Mn1 O1 2.054(3) 5_677
Mn1 O2 2.080(3) 4_467
Mn1 O1 2.416(3) 4_467
Mn1 C10 2.591(4) 4_467
C3 H3 0.9300 .
O1 Mn1 2.054(3) 5_677
O1 Mn1 2.416(3) 4_567
O2 Mn1 2.080(3) 4_567
